data_7227472
loop_
_publ_author_name
'Wu, Lei'
'Chigan, Dongdong'
'Yan, Luke'
'Chen, Huaxin'

_publ_section_title
;
 Metal organic frameworks with uni-, di-, and tri-nuclear Cd(ii) SBU
 prepared from 1,3-bis(4-pyridyl)propane and different dicarboxylate
 ligands: syntheses, structures and luminescent properties
;
_journal_issue 10
_journal_name_full 'RSC Adv.'
_journal_page_first 5541
_journal_paper_doi 10.1039/C6RA26855B
_journal_volume 7
_journal_year 2017
_chemical_formula_moiety 'C234 H168 Cd12 N8 O73'
_chemical_formula_sum 'C234 H168 Cd12 N8 O73'
_chemical_formula_weight 5608.68
_chemical_melting_point ?
_chemical_name_systematic
;
?
;
_space_group_IT_number 15
_symmetry_cell_setting monoclinic
_symmetry_space_group_name_Hall '-C 2yc'
_symmetry_space_group_name_H-M 'C 1 2/c 1'
_atom_sites_solution_hydrogens geom
_atom_sites_solution_primary direct
_atom_sites_solution_secondary difmap
_audit_creation_method SHELXL-97
_audit_update_record
;
2009-11-26 deposited with the CCDC.
2016-12-30 downloaded from the CCDC.
;
_cell_angle_alpha 90.00
_cell_angle_beta 118.27(3)
_cell_angle_gamma 90.00
_cell_formula_units_Z 4
_cell_length_a 53.600(11)
_cell_length_b 13.976(3)
_cell_length_c 47.389(9)
_cell_measurement_temperature 293(2)
_cell_volume 31266(14)
_computing_cell_refinement 'Bruker SMART'
_computing_data_collection 'Bruker SMART'
_computing_data_reduction 'Bruker SMART'
_computing_molecular_graphics SHELXP-97
_computing_publication_material SHELXP-97
_computing_structure_refinement 'SHELXL-97 (Sheldrick, 1997)'
_computing_structure_solution 'SHELXS-97 (Sheldrick, 1990)'
_diffrn_ambient_temperature 293(2)
_diffrn_detector_area_resol_mean 9.00cm
_diffrn_measured_fraction_theta_full 0.980
_diffrn_measured_fraction_theta_max 0.980
_diffrn_measurement_device_type 'CCD area detector'
_diffrn_measurement_method 'phi and omega scans'
_diffrn_radiation_monochromator graphite
_diffrn_radiation_source 'fine-focus sealed tube'
_diffrn_radiation_type MoK\a
_diffrn_radiation_wavelength 0.71073
_diffrn_reflns_av_R_equivalents 0.0551
_diffrn_reflns_av_sigmaI/netI 0.0679
_diffrn_reflns_limit_h_max 49
_diffrn_reflns_limit_h_min -63
_diffrn_reflns_limit_k_max 14
_diffrn_reflns_limit_k_min -16
_diffrn_reflns_limit_l_max 56
_diffrn_reflns_limit_l_min -38
_diffrn_reflns_number 80110
_diffrn_reflns_theta_full 25.00
_diffrn_reflns_theta_max 25.00
_diffrn_reflns_theta_min 1.72
_diffrn_standards_decay_% none
_diffrn_standards_interval_count none
_diffrn_standards_interval_time none
_diffrn_standards_number none
_exptl_absorpt_coefficient_mu 0.863
_exptl_absorpt_correction_T_max 0.841
_exptl_absorpt_correction_T_min 0.728
_exptl_absorpt_correction_type empirical
_exptl_absorpt_process_details SADAB
_exptl_crystal_colour colorless
_exptl_crystal_density_diffrn 1.192
_exptl_crystal_density_meas ?
_exptl_crystal_density_method 'not measured'
_exptl_crystal_description rod-shape
_exptl_crystal_F_000 11151
_exptl_crystal_size_max 0.38
_exptl_crystal_size_mid 0.32
_exptl_crystal_size_min 0.20
_refine_diff_density_max 2.399
_refine_diff_density_min -0.615
_refine_diff_density_rms 0.151
_refine_ls_extinction_method none
_refine_ls_goodness_of_fit_ref 1.040
_refine_ls_hydrogen_treatment constr
_refine_ls_matrix_type full
_refine_ls_number_parameters 1478
_refine_ls_number_reflns 26986
_refine_ls_number_restraints 2442
_refine_ls_restrained_S_all 1.012
_refine_ls_R_factor_all 0.1085
_refine_ls_R_factor_gt 0.0681
_refine_ls_shift/su_max 0.000
_refine_ls_shift/su_mean 0.000
_refine_ls_structure_factor_coef Fsqd
_refine_ls_weighting_details 'calc w=1/[\s^2^(Fo^2^)+(0.1019P)^2^+0.0000P] where P=(Fo^2^+2Fc^2^)/3'
_refine_ls_weighting_scheme calc
_refine_ls_wR_factor_gt 0.1725
_refine_ls_wR_factor_ref 0.1924
_reflns_number_gt 17019
_reflns_number_total 26986
_reflns_threshold_expression >2sigma(I)
_cod_data_source_file c6ra26855b2.cif
_cod_data_source_block a3
_cod_depositor_comments
;
The following automatic conversions were performed:

'_chemical_melting_point' value 'not measured' was changed to '?' -
the value is undefined or not given.

'_symmetry_cell_setting' value 'Monoclinic' changed to 'monoclinic'
according to
/usr/data/users/saulius/crontab/automatic-downloads/rss-feeds/RSC/lib/dictionaries/cif_core.dic
dictionary named 'cif_core.dic' version 2.4.2 from 2011-04-26.

'_exptl_crystal_density_meas' value 'none' was changed to '?' - the
value is perceived as not measured.

Automatic conversion script
Id: cif_fix_values 4268 2015-11-12 08:31:59Z antanas 
;
_cod_original_cell_volume 31266(11)
_cod_original_sg_symbol_H-M C2/c
_cod_database_code 7227472

loop_
_symmetry_equiv_pos_as_xyz
'x, y, z'
'-x, y, -z+1/2'
'x+1/2, y+1/2, z'
'-x+1/2, y+1/2, -z+1/2'
'-x, -y, -z'
'x, -y, z-1/2'
'-x+1/2, -y+1/2, -z'
'x+1/2, -y+1/2, z-1/2'

loop_
_atom_site_label
_atom_site_type_symbol
_atom_site_fract_x
_atom_site_fract_y
_atom_site_fract_z
_atom_site_U_iso_or_equiv
_atom_site_adp_type
_atom_site_occupancy
_atom_site_symmetry_multiplicity
_atom_site_calc_flag
_atom_site_refinement_flags
C1 C 0.33139(16) 0.7604(6) 0.07575(19) 0.0502(15) Uani 1 1 d U
C2 C 0.35152(14) 0.7541(5) 0.06145(16) 0.0445(13) Uani 1 1 d U
C3 C 0.34537(15) 0.8039(5) 0.03396(17) 0.0508(14) Uani 1 1 d U
H3 H 0.3290 0.8408 0.0242 0.061 Uiso 1 1 calc R
C4 C 0.36362(14) 0.7993(5) 0.02065(17) 0.0497(14) Uani 1 1 d U
H4 H 0.3590 0.8329 0.0019 0.060 Uiso 1 1 calc R
C5 C 0.38840(14) 0.7465(5) 0.03439(17) 0.0467(13) Uani 1 1 d U
C6 C 0.39444(14) 0.6963(5) 0.06214(17) 0.0478(14) Uani 1 1 d U
H6 H 0.4109 0.6598 0.0718 0.057 Uiso 1 1 calc R
C7 C 0.37683(14) 0.6989(5) 0.07567(17) 0.0499(14) Uani 1 1 d U
H7 H 0.3814 0.6643 0.0943 0.060 Uiso 1 1 calc R
C8 C 0.40706(14) 0.7428(5) 0.02013(17) 0.0473(13) Uani 1 1 d U
C9 C 0.40931(14) 0.8248(6) 0.00323(17) 0.0516(14) Uani 1 1 d U
H9 H 0.3999 0.8812 0.0027 0.062 Uiso 1 1 calc R
C10 C 0.42558(15) 0.8192(6) -0.01221(17) 0.0540(15) Uani 1 1 d U
H10 H 0.4267 0.8729 -0.0231 0.065 Uiso 1 1 calc R
C11 C 0.44063(15) 0.7355(5) -0.01224(18) 0.0505(15) Uani 1 1 d U
C12 C 0.43787(14) 0.6583(5) 0.00404(16) 0.0506(14) Uani 1 1 d U
H12 H 0.4474 0.6021 0.0047 0.061 Uiso 1 1 calc R
C13 C 0.42150(13) 0.6603(5) 0.01952(16) 0.0473(13) Uani 1 1 d U
H13 H 0.4201 0.6054 0.0298 0.057 Uiso 1 1 calc R
C14 C 0.45651(16) 0.7319(6) -0.03002(18) 0.0539(16) Uani 1 1 d U
C15 C 0.23978(15) 0.8778(6) 0.07310(18) 0.0557(16) Uani 1 1 d U
C16 C 0.21236(15) 0.9254(6) 0.05500(17) 0.0569(16) Uani 1 1 d U
C17 C 0.20437(17) 0.9951(7) 0.06856(19) 0.0729(18) Uani 1 1 d U
H17 H 0.2167 1.0141 0.0894 0.087 Uiso 1 1 calc R
C18 C 0.17743(16) 1.0409(7) 0.05175(19) 0.0741(18) Uani 1 1 d U
H18 H 0.1730 1.0896 0.0620 0.089 Uiso 1 1 calc R
C19 C 0.15820(16) 1.0167(6) 0.02181(18) 0.0625(15) Uani 1 1 d U
C20 C 0.16719(15) 0.9419(6) 0.00801(18) 0.0624(16) Uani 1 1 d U
H20 H 0.1548 0.9214 -0.0126 0.075 Uiso 1 1 calc R
C21 C 0.19316(15) 0.8994(6) 0.02377(17) 0.0611(16) Uani 1 1 d U
H21 H 0.1981 0.8522 0.0135 0.073 Uiso 1 1 calc R
C22 C 0.12967(15) 1.0532(6) 0.00579(17) 0.0594(15) Uani 1 1 d U
C23 C 0.11610(16) 1.0791(6) 0.02326(19) 0.0696(17) Uani 1 1 d U
H23 H 0.1260 1.0728 0.0454 0.084 Uiso 1 1 calc R
C24 C 0.08908(15) 1.1134(6) 0.00980(18) 0.0637(17) Uani 1 1 d U
H24 H 0.0815 1.1345 0.0227 0.076 Uiso 1 1 calc R
C25 C 0.07299(15) 1.1165(6) -0.02345(17) 0.0552(16) Uani 1 1 d U
C26 C 0.08531(14) 1.0894(5) -0.04209(17) 0.0521(15) Uani 1 1 d U
H26 H 0.0748 1.0912 -0.0643 0.062 Uiso 1 1 calc R
C27 C 0.11336(15) 1.0595(6) -0.02776(17) 0.0559(15) Uani 1 1 d U
H27 H 0.1215 1.0433 -0.0406 0.067 Uiso 1 1 calc R
C28 C 0.04227(15) 1.1481(6) -0.03829(18) 0.0525(16) Uani 1 1 d U
C29 C 0.27687(16) 0.6162(5) 0.1152(2) 0.0548(16) Uani 1 1 d U
C30 C 0.26852(16) 0.5242(5) 0.12473(19) 0.0543(15) Uani 1 1 d U
C31 C 0.25952(17) 0.4449(6) 0.1032(2) 0.0652(17) Uani 1 1 d U
H31 H 0.2586 0.4508 0.0832 0.078 Uiso 1 1 calc R
C32 C 0.25233(17) 0.3605(6) 0.1119(2) 0.0652(17) Uani 1 1 d U
H32 H 0.2461 0.3101 0.0973 0.078 Uiso 1 1 calc R
C33 C 0.25395(16) 0.3474(6) 0.14151(19) 0.0584(16) Uani 1 1 d U
C34 C 0.26186(16) 0.4256(5) 0.16207(19) 0.0582(16) Uani 1 1 d U
H34 H 0.2623 0.4191 0.1818 0.070 Uiso 1 1 calc R
C35 C 0.26914(16) 0.5126(5) 0.15421(19) 0.0592(16) Uani 1 1 d U
H35 H 0.2744 0.5633 0.1686 0.071 Uiso 1 1 calc R
C36 C 0.24805(18) 1.2506(5) 0.1509(2) 0.0603(17) Uani 1 1 d U
C37 C 0.25882(16) 1.1707(5) 0.14340(18) 0.0562(15) Uani 1 1 d U
H37 H 0.2690 1.1781 0.1322 0.067 Uiso 1 1 calc R
C38 C 0.25469(16) 1.0770(5) 0.15239(18) 0.0572(15) Uani 1 1 d U
H38 H 0.2619 1.0241 0.1468 0.069 Uiso 1 1 calc R
C39 C 0.24006(16) 1.0649(5) 0.16942(18) 0.0531(15) Uani 1 1 d U
C40 C 0.23021(17) 1.1488(5) 0.17831(18) 0.0591(16) Uani 1 1 d U
H40 H 0.2201 1.1431 0.1897 0.071 Uiso 1 1 calc R
C41 C 0.23565(18) 1.2382(6) 0.1701(2) 0.0635(17) Uani 1 1 d U
H41 H 0.2307 1.2920 0.1780 0.076 Uiso 1 1 calc R
C42 C 0.23397(16) 0.9694(5) 0.17736(19) 0.0534(15) Uani 1 1 d U
C43 C 0.32042(16) 0.9073(6) 0.16208(18) 0.0597(17) Uani 1 1 d U
C44 C 0.34475(15) 0.9652(6) 0.18309(17) 0.0621(16) Uani 1 1 d U
C45 C 0.36270(17) 1.0054(7) 0.1724(2) 0.0769(18) Uani 1 1 d U
H45 H 0.3579 1.0009 0.1508 0.092 Uiso 1 1 calc R
C46 C 0.38729(17) 1.0514(7) 0.19312(18) 0.0731(17) Uani 1 1 d U
H46 H 0.3992 1.0741 0.1853 0.088 Uiso 1 1 calc R
C47 C 0.39530(15) 1.0659(6) 0.22635(17) 0.0634(15) Uani 1 1 d U
C48 C 0.37618(17) 1.0315(7) 0.23570(19) 0.0714(16) Uani 1 1 d U
H48 H 0.3799 1.0398 0.2568 0.086 Uiso 1 1 calc R
C49 C 0.35135(17) 0.9845(7) 0.21420(19) 0.0720(17) Uani 1 1 d U
H49 H 0.3387 0.9654 0.2214 0.086 Uiso 1 1 calc R
C50 C 0.42188(15) 1.1117(6) 0.24827(17) 0.0615(15) Uani 1 1 d U
C51 C 0.44043(16) 1.1465(6) 0.23668(18) 0.0661(16) Uani 1 1 d U
H51 H 0.4349 1.1453 0.2149 0.079 Uiso 1 1 calc R
C52 C 0.46616(16) 1.1811(6) 0.25800(17) 0.0634(16) Uani 1 1 d U
H52 H 0.4782 1.2023 0.2502 0.076 Uiso 1 1 calc R
C53 C 0.47570(14) 1.1870(6) 0.29081(16) 0.0516(15) Uani 1 1 d U
C54 C 0.45685(15) 1.1571(6) 0.30149(18) 0.0616(16) Uani 1 1 d U
H54 H 0.4620 1.1615 0.3232 0.074 Uiso 1 1 calc R
C55 C 0.43030(16) 1.1208(6) 0.28016(17) 0.0645(16) Uani 1 1 d U
H55 H 0.4180 1.1024 0.2879 0.077 Uiso 1 1 calc R
C56 C 0.50486(15) 1.2161(6) 0.31288(18) 0.0540(16) Uani 1 1 d U
C57 C 0.27285(15) 0.6966(6) 0.21758(17) 0.0528(16) Uani 1 1 d U
C58 C 0.29929(15) 0.6473(6) 0.23873(16) 0.0548(15) Uani 1 1 d U
C59 C 0.30027(15) 0.5790(6) 0.26262(17) 0.0589(15) Uani 1 1 d U
H59 H 0.2841 0.5658 0.2644 0.071 Uiso 1 1 calc R
C60 C 0.32542(15) 0.5348(6) 0.28233(17) 0.0608(15) Uani 1 1 d U
H60 H 0.3259 0.4918 0.2975 0.073 Uiso 1 1 calc R
C61 C 0.35053(15) 0.5515(6) 0.28059(17) 0.0589(15) Uani 1 1 d U
C62 C 0.34883(15) 0.6093(6) 0.25669(17) 0.0606(15) Uani 1 1 d U
H62 H 0.3646 0.6158 0.2536 0.073 Uiso 1 1 calc R
C63 C 0.32435(15) 0.6591(6) 0.23674(17) 0.0599(16) Uani 1 1 d U
H63 H 0.3246 0.7013 0.2217 0.072 Uiso 1 1 calc R
C64 C 0.37703(15) 0.5016(6) 0.30238(18) 0.0597(15) Uani 1 1 d U
C65 C 0.38252(15) 0.4783(6) 0.33309(18) 0.0640(16) Uani 1 1 d U
H65 H 0.3692 0.4923 0.3399 0.077 Uiso 1 1 calc R
C66 C 0.40840(16) 0.4331(6) 0.35438(19) 0.0653(17) Uani 1 1 d U
H66 H 0.4115 0.4152 0.3747 0.078 Uiso 1 1 calc R
C67 C 0.42861(14) 0.4156(6) 0.34582(18) 0.0566(16) Uani 1 1 d U
C68 C 0.42310(15) 0.4357(6) 0.31488(18) 0.0628(16) Uani 1 1 d U
H68 H 0.4364 0.4205 0.3082 0.075 Uiso 1 1 calc R
C69 C 0.39768(15) 0.4786(6) 0.29368(19) 0.0632(15) Uani 1 1 d U
H69 H 0.3944 0.4925 0.2730 0.076 Uiso 1 1 calc R
C70 C 0.45631(15) 0.3724(6) 0.37022(18) 0.0549(16) Uani 1 1 d U
C71 C 0.20837(16) 0.6670(6) 0.12245(19) 0.0559(16) Uani 1 1 d U
C72 C 0.19061(14) 0.6016(5) 0.09456(17) 0.0499(15) Uani 1 1 d U
C73 C 0.19645(15) 0.5936(5) 0.06986(17) 0.0522(14) Uani 1 1 d U
H73 H 0.2116 0.6272 0.0703 0.063 Uiso 1 1 calc R
C74 C 0.18003(14) 0.5358(5) 0.04389(17) 0.0518(14) Uani 1 1 d U
H74 H 0.1847 0.5303 0.0274 0.062 Uiso 1 1 calc R
C75 C 0.15667(14) 0.4853(5) 0.04166(17) 0.0516(14) Uani 1 1 d U
C76 C 0.15107(15) 0.4948(6) 0.06727(17) 0.0561(15) Uani 1 1 d U
H76 H 0.1357 0.4626 0.0667 0.067 Uiso 1 1 calc R
C77 C 0.16770(15) 0.5506(6) 0.09345(18) 0.0588(16) Uani 1 1 d U
H77 H 0.1637 0.5545 0.1105 0.071 Uiso 1 1 calc R
C78 C 0.13783(15) 0.4324(5) 0.01218(16) 0.0517(14) Uani 1 1 d U
C79 C 0.14732(16) 0.3968(6) -0.00849(17) 0.0587(15) Uani 1 1 d U
H79 H 0.1665 0.4019 -0.0027 0.070 Uiso 1 1 calc R
C80 C 0.12888(15) 0.3534(6) -0.03794(18) 0.0592(16) Uani 1 1 d U
H80 H 0.1356 0.3335 -0.0518 0.071 Uiso 1 1 calc R
C81 C 0.10025(14) 0.3405(5) -0.04619(16) 0.0485(14) Uani 1 1 d U
C82 C 0.09151(15) 0.3727(5) -0.02531(16) 0.0510(15) Uani 1 1 d U
H82 H 0.0726 0.3642 -0.0304 0.061 Uiso 1 1 calc R
C83 C 0.10916(14) 0.4169(5) 0.00284(16) 0.0520(14) Uani 1 1 d U
H83 H 0.1019 0.4373 0.0162 0.062 Uiso 1 1 calc R
C84 C 0.08064(15) 0.2965(5) -0.07756(17) 0.0487(14) Uani 1 1 d U
C85 C 0.2076(2) 0.7355(8) 0.2421(2) 0.087(2) Uani 1 1 d U
H85 H 0.2264 0.7168 0.2498 0.105 Uiso 1 1 calc R
C86 C 0.1968(2) 0.7346(8) 0.2635(3) 0.096(2) Uani 1 1 d U
H86 H 0.2081 0.7188 0.2850 0.115 Uiso 1 1 calc R
C87 C 0.1689(2) 0.7578(8) 0.2521(3) 0.0896(19) Uani 1 1 d U
C88 C 0.1528(2) 0.7751(8) 0.2201(3) 0.095(2) Uani 1 1 d U
H88 H 0.1334 0.7855 0.2113 0.114 Uiso 1 1 calc R
C89 C 0.1661(2) 0.7771(7) 0.2006(2) 0.084(2) Uani 1 1 d U
H89 H 0.1551 0.7903 0.1790 0.100 Uiso 1 1 calc R
C90 C 0.1566(2) 0.7677(9) 0.2763(3) 0.100(2) Uani 1 1 d U
H90A H 0.1362 0.7599 0.2649 0.121 Uiso 1 1 calc R
H90B H 0.1644 0.7180 0.2924 0.121 Uiso 1 1 calc R
C91 C 0.1635(2) 0.8598(9) 0.2914(2) 0.099(2) Uani 1 1 d U
H91A H 0.1487 0.9045 0.2782 0.118 Uiso 1 1 calc R
H91B H 0.1809 0.8817 0.2921 0.118 Uiso 1 1 calc R
C92 C 0.1670(2) 0.8633(9) 0.3241(2) 0.0989(19) Uani 1 1 d U
H92A H 0.1721 0.9281 0.3320 0.119 Uiso 1 1 calc R
H92B H 0.1828 0.8223 0.3375 0.119 Uiso 1 1 calc R
C93 C 0.1416(2) 0.8339(9) 0.3280(3) 0.0922(19) Uani 1 1 d U
C94 C 0.1435(2) 0.7758(9) 0.3498(3) 0.100(2) Uani 1 1 d U
H94 H 0.1609 0.7471 0.3625 0.120 Uiso 1 1 calc R
C95 C 0.1217(2) 0.7532(9) 0.3555(3) 0.097(2) Uani 1 1 d U
H95 H 0.1246 0.7096 0.3716 0.117 Uiso 1 1 calc R
C96 C 0.0932(2) 0.8444(8) 0.3155(2) 0.094(2) Uani 1 1 d U
H96 H 0.0755 0.8704 0.3018 0.113 Uiso 1 1 calc R
C97 C 0.1156(2) 0.8636(9) 0.3100(3) 0.104(2) Uani 1 1 d U
H97 H 0.1120 0.9005 0.2922 0.125 Uiso 1 1 calc R
C98 C 0.04442(16) 0.0436(5) -0.14231(19) 0.0530(15) Uani 1 1 d U
C99 C 0.03683(16) -0.0519(5) -0.13384(18) 0.0547(15) Uani 1 1 d U
C100 C 0.03906(17) -0.1348(5) -0.14911(19) 0.0617(16) Uani 1 1 d U
H100 H 0.0448 -0.1300 -0.1648 0.074 Uiso 1 1 calc R
C101 C 0.03283(18) -0.2243(5) -0.1411(2) 0.0620(15) Uani 1 1 d U
H101 H 0.0349 -0.2789 -0.1510 0.074 Uiso 1 1 calc R
C102 C 0.02350(17) -0.2326(5) -0.11832(19) 0.0581(15) Uani 1 1 d U
C103 C 0.02110(16) -0.1490(5) -0.10361(18) 0.0556(14) Uani 1 1 d U
H103 H 0.0149 -0.1531 -0.0884 0.067 Uiso 1 1 calc R
C104 C 0.02766(16) -0.0621(5) -0.11100(18) 0.0546(15) Uani 1 1 d U
H104 H 0.0260 -0.0081 -0.1006 0.066 Uiso 1 1 calc R
C105 C 0.01764(17) -0.3275(5) -0.10881(19) 0.0597(15) Uani 1 1 d U
C106 C 0.00639(17) -0.4025(5) -0.13123(19) 0.0628(16) Uani 1 1 d U
H106 H 0.0024 -0.3925 -0.1524 0.075 Uiso 1 1 calc R
C107 C 0.00139(17) -0.4893(6) -0.1222(2) 0.0639(17) Uani 1 1 d U
H107 H -0.0070 -0.5369 -0.1375 0.077 Uiso 1 1 calc R
C108 C 0.00851(16) 0.4907(5) -0.09013(19) 0.0550(18) Uani 1 1 d U
C109 C 0.02098(17) -0.4367(5) -0.0677(2) 0.0606(17) Uani 1 1 d U
H109 H 0.0270 -0.4488 -0.0461 0.073 Uiso 1 1 calc R
C110 C 0.02452(16) -0.3457(5) -0.07736(18) 0.0562(15) Uani 1 1 d U
H110 H 0.0316 -0.2965 -0.0624 0.067 Uiso 1 1 calc R
C111 C 0.00326(16) 0.3964(5) -0.0799(2) 0.0565(19) Uani 1 1 d U
C112 C 0.16928(19) 0.8547(7) 0.1169(2) 0.073(2) Uani 1 1 d U
H112 H 0.1852 0.8689 0.1146 0.088 Uiso 1 1 calc R
C113 C 0.1438(2) 0.8165(9) 0.0588(2) 0.099(3) Uani 1 1 d U
H11A H 0.1610 0.8380 0.0593 0.149 Uiso 1 1 calc R
H11B H 0.1279 0.8493 0.0421 0.149 Uiso 1 1 calc R
H11C H 0.1417 0.7489 0.0549 0.149 Uiso 1 1 calc R
C114 C 0.1191(3) 0.8342(13) 0.0927(3) 0.157(5) Uani 1 1 d U
H11D H 0.1088 0.7769 0.0829 0.236 Uiso 1 1 calc R
H11E H 0.1077 0.8890 0.0823 0.236 Uiso 1 1 calc R
H11F H 0.1240 0.8349 0.1150 0.236 Uiso 1 1 calc R
C115 C 0.06786(18) 0.4493(6) -0.1316(2) 0.067(2) Uani 1 1 d U
H115 H 0.0520 0.4389 -0.1288 0.080 Uiso 1 1 calc R
C116 C 0.1139(2) 0.5154(9) -0.1124(3) 0.123(4) Uani 1 1 d U
H11G H 0.1252 0.4627 -0.1000 0.184 Uiso 1 1 calc R
H11H H 0.1230 0.5745 -0.1026 0.184 Uiso 1 1 calc R
H11I H 0.1117 0.5119 -0.1337 0.184 Uiso 1 1 calc R
C117 C 0.0816(2) 0.5622(7) -0.0889(2) 0.087(3) Uani 1 1 d U
H11J H 0.0667 0.5326 -0.0863 0.130 Uiso 1 1 calc R
H11K H 0.0768 0.6278 -0.0952 0.130 Uiso 1 1 calc R
H11L H 0.0989 0.5595 -0.0691 0.130 Uiso 1 1 calc R
Cd1 Cd 0.293315(10) 0.77986(3) 0.097628(11) 0.03829(14) Uani 1 1 d .
Cd2 Cd 0.263400(9) 0.80358(3) 0.148364(11) 0.03499(13) Uani 1 1 d .
Cd3 Cd 0.217361(10) 0.78457(3) 0.183223(11) 0.03661(13) Uani 1 1 d .
Cd4 Cd -0.010675(10) 1.22735(4) -0.059576(11) 0.03847(14) Uani 1 1 d .
Cd5 Cd 0.015436(9) 0.21596(3) -0.114505(10) 0.03436(13) Uani 1 1 d .
Cd6 Cd 0.060853(9) 0.23108(3) -0.148100(11) 0.03631(13) Uani 1 1 d .
N1 N 0.19337(12) 0.7609(5) 0.21168(14) 0.0530(16) Uani 1 1 d .
N2 N 0.09568(13) 0.7935(5) 0.33801(16) 0.0567(16) Uani 1 1 d .
N3 N 0.14492(15) 0.8370(8) 0.08965(18) 0.101(3) Uani 1 1 d .
N4 N 0.08528(17) 0.5110(6) -0.11390(19) 0.084(2) Uani 1 1 d .
O1 O 0.30876(11) 0.8027(5) 0.06089(13) 0.0728(17) Uani 1 1 d .
O2 O 0.33839(12) 0.7204(4) 0.10194(14) 0.0747(17) Uani 1 1 d .
O3 O 0.45661(13) 0.8000(5) -0.04671(16) 0.0806(18) Uani 1 1 d .
O4 O 0.47061(13) 0.6607(5) -0.02805(14) 0.0787(17) Uani 1 1 d .
O5 O 0.25326(10) 0.8887(4) 0.10255(12) 0.0647(14) Uani 1 1 d .
O6 O 0.24937(11) 0.8284(5) 0.05850(12) 0.0739(17) Uani 1 1 d .
O7 O 0.03337(10) 1.1801(5) -0.02019(12) 0.0674(16) Uani 1 1 d .
O8 O 0.02685(9) 1.1371(3) -0.06739(11) 0.0513(12) Uani 1 1 d .
O9 O 0.28613(10) 0.6831(4) 0.13524(13) 0.0573(13) Uani 1 1 d .
O10 O 0.27518(12) 0.6234(4) 0.08808(13) 0.0662(15) Uani 1 1 d .
O11 O 0.23449(10) 0.8997(3) 0.16012(12) 0.0518(12) Uani 1 1 d .
O12 O 0.22705(12) 0.9558(4) 0.19805(13) 0.0665(15) Uani 1 1 d .
O13 O 0.30350(10) 0.8851(4) 0.17195(11) 0.0592(14) Uani 1 1 d .
O14 O 0.31850(10) 0.8832(4) 0.13513(12) 0.0654(15) Uani 1 1 d .
O15 O 0.51427(9) 1.2029(3) 0.34318(10) 0.0474(12) Uani 1 1 d .
O16 O 0.52008(10) 1.2516(4) 0.30227(11) 0.0582(13) Uani 1 1 d .
O17 O 0.27251(13) 0.7392(5) 0.19495(14) 0.091(2) Uani 1 1 d .
O18 O 0.25324(11) 0.6976(5) 0.22307(12) 0.0733(17) Uani 1 1 d .
O19 O 0.47452(9) 0.3590(4) 0.36068(11) 0.0580(13) Uani 1 1 d .
O20 O 0.45880(10) 0.3529(4) 0.39702(11) 0.0598(14) Uani 1 1 d .
O21 O 0.20363(11) 0.6679(4) 0.14611(12) 0.0654(15) Uani 1 1 d .
O22 O 0.22560(11) 0.7187(4) 0.11863(12) 0.0615(14) Uani 1 1 d .
O23 O 0.05505(9) 0.2997(3) -0.08459(11) 0.0495(12) Uani 1 1 d .
O24 O 0.09012(9) 0.2663(4) -0.09541(11) 0.0523(12) Uani 1 1 d .
O25 O 0.05402(15) 0.0495(4) -0.16089(17) 0.088(2) Uani 1 1 d .
O26 O 0.04258(9) 0.1159(3) -0.12713(12) 0.0503(12) Uani 1 1 d .
O27 O -0.00790(9) 0.3301(3) -0.10166(13) 0.0552(13) Uani 1 1 d .
O28 O 0.00889(13) 0.3828(4) -0.05157(15) 0.0763(17) Uani 1 1 d .
O29 O 0.17246(11) 0.8540(5) 0.14406(12) 0.0787(18) Uani 1 1 d .
O30 O 0.06993(12) 0.3995(4) -0.15303(14) 0.0736(16) Uani 1 1 d .
O31 O 0.1959(3) 0.4433(13) 0.2136(4) 0.291(8) Uani 1 1 d U
O32 O 0.2500 0.7500 0.0000 0.241(9) Uani 1 2 d SU
O33 O 0.1571(5) 0.0563(14) 0.9185(5) 0.371(13) Uani 1 1 d .
O34 O 0.0952(5) 0.4030(17) 0.6396(4) 0.364(13) Uani 1 1 d .
O35 O 0.0207(6) 0.9399(12) 0.5514(5) 0.368(14) Uani 1 1 d .
O36 O 0.1116(5) 0.1970(16) 0.3089(4) 0.345(12) Uani 1 1 d .
O37 O 0.2156(4) 0.4147(13) 0.9488(5) 0.348(11) Uani 1 1 d .

loop_
_atom_site_aniso_label
_atom_site_aniso_U_11
_atom_site_aniso_U_22
_atom_site_aniso_U_33
_atom_site_aniso_U_23
_atom_site_aniso_U_13
_atom_site_aniso_U_12
C1 0.043(3) 0.060(4) 0.053(3) -0.001(3) 0.027(3) -0.005(3)
C2 0.037(3) 0.058(3) 0.049(3) 0.000(3) 0.029(2) -0.001(2)
C3 0.041(3) 0.061(3) 0.055(3) 0.006(3) 0.026(2) 0.001(3)
C4 0.044(3) 0.060(3) 0.054(3) 0.006(2) 0.030(2) 0.000(2)
C5 0.042(2) 0.054(3) 0.053(3) 0.002(2) 0.030(2) 0.001(2)
C6 0.039(3) 0.055(3) 0.053(3) 0.001(2) 0.025(2) 0.003(2)
C7 0.041(3) 0.060(3) 0.053(3) 0.005(3) 0.025(2) 0.000(3)
C8 0.042(2) 0.054(3) 0.053(3) 0.002(2) 0.029(2) 0.000(2)
C9 0.047(3) 0.059(3) 0.059(3) 0.005(2) 0.034(2) 0.000(2)
C10 0.050(3) 0.061(3) 0.059(3) 0.004(3) 0.032(2) 0.003(3)
C11 0.043(3) 0.055(3) 0.059(3) 0.005(3) 0.029(2) 0.002(3)
C12 0.043(3) 0.054(3) 0.060(3) 0.001(3) 0.028(2) 0.006(2)
C13 0.040(3) 0.056(3) 0.056(3) 0.005(2) 0.032(2) 0.002(2)
C14 0.049(3) 0.059(4) 0.056(3) 0.004(3) 0.026(3) 0.003(3)
C15 0.037(3) 0.081(4) 0.048(3) 0.002(3) 0.018(3) 0.002(3)
C16 0.043(3) 0.080(4) 0.045(3) -0.005(3) 0.018(2) 0.010(3)
C17 0.053(3) 0.087(3) 0.058(3) -0.013(3) 0.009(3) 0.010(3)
C18 0.053(3) 0.088(3) 0.060(3) -0.014(3) 0.010(3) 0.014(3)
C19 0.047(3) 0.081(3) 0.050(3) -0.006(3) 0.015(2) 0.010(3)
C20 0.044(3) 0.079(3) 0.052(3) -0.003(3) 0.014(2) 0.008(3)
C21 0.045(3) 0.079(3) 0.049(3) -0.003(3) 0.014(2) 0.012(3)
C22 0.046(3) 0.076(3) 0.050(3) -0.005(2) 0.017(2) 0.014(2)
C23 0.052(3) 0.084(3) 0.054(3) 0.000(3) 0.009(2) 0.016(3)
C24 0.048(3) 0.083(3) 0.052(3) -0.005(3) 0.017(3) 0.018(3)
C25 0.043(3) 0.070(3) 0.048(3) 0.006(3) 0.018(3) 0.009(3)
C26 0.043(3) 0.068(3) 0.046(3) 0.003(3) 0.022(2) 0.009(3)
C27 0.045(3) 0.073(3) 0.048(3) -0.002(3) 0.021(2) 0.009(3)
C28 0.042(3) 0.066(4) 0.049(3) 0.007(3) 0.021(3) 0.000(3)
C29 0.060(3) 0.038(3) 0.074(4) -0.005(3) 0.038(3) -0.001(3)
C30 0.060(3) 0.044(3) 0.068(3) -0.005(3) 0.038(3) -0.002(2)
C31 0.074(3) 0.049(3) 0.072(3) 0.000(3) 0.034(3) -0.007(3)
C32 0.076(3) 0.044(3) 0.074(3) -0.005(3) 0.034(3) -0.008(3)
C33 0.068(3) 0.047(3) 0.068(3) -0.002(3) 0.039(3) -0.003(3)
C34 0.068(3) 0.042(3) 0.071(3) -0.005(3) 0.038(3) -0.003(3)
C35 0.068(3) 0.042(3) 0.072(3) -0.005(3) 0.036(3) -0.002(3)
C36 0.076(4) 0.044(3) 0.072(3) -0.001(3) 0.044(3) -0.003(3)
C37 0.075(3) 0.043(3) 0.067(3) -0.005(3) 0.047(3) -0.006(3)
C38 0.068(3) 0.048(3) 0.066(3) -0.007(3) 0.040(3) 0.001(3)
C39 0.068(3) 0.041(3) 0.065(3) -0.004(3) 0.044(3) -0.005(3)
C40 0.076(3) 0.046(3) 0.072(3) -0.001(3) 0.048(3) -0.001(3)
C41 0.077(3) 0.044(3) 0.078(3) -0.008(3) 0.044(3) 0.000(3)
C42 0.062(3) 0.043(3) 0.067(3) 0.000(3) 0.040(3) 0.000(3)
C43 0.047(3) 0.088(4) 0.048(3) -0.013(3) 0.026(3) -0.023(3)
C44 0.050(3) 0.090(4) 0.049(3) -0.013(3) 0.026(3) -0.027(3)
C45 0.061(3) 0.105(4) 0.056(3) -0.013(3) 0.020(3) -0.035(3)
C46 0.057(3) 0.104(3) 0.056(3) -0.013(3) 0.024(2) -0.034(3)
C47 0.048(3) 0.093(3) 0.050(3) -0.013(3) 0.024(2) -0.029(3)
C48 0.058(3) 0.102(3) 0.051(3) -0.016(3) 0.024(2) -0.032(3)
C49 0.055(3) 0.105(4) 0.057(3) -0.014(3) 0.028(3) -0.034(3)
C50 0.048(3) 0.089(3) 0.047(3) -0.011(3) 0.022(2) -0.029(3)
C51 0.051(3) 0.092(3) 0.052(3) -0.011(3) 0.022(2) -0.028(3)
C52 0.047(3) 0.091(4) 0.050(3) -0.009(3) 0.021(2) -0.028(3)
C53 0.043(3) 0.075(3) 0.041(3) -0.009(3) 0.023(2) -0.020(3)
C54 0.050(3) 0.087(4) 0.045(3) -0.010(3) 0.021(2) -0.023(3)
C55 0.050(3) 0.092(3) 0.049(3) -0.011(3) 0.022(2) -0.026(3)
C56 0.044(3) 0.072(4) 0.044(3) -0.012(3) 0.019(3) -0.013(3)
C57 0.038(3) 0.074(4) 0.047(3) 0.017(3) 0.020(3) 0.020(3)
C58 0.044(3) 0.076(3) 0.049(3) 0.021(3) 0.026(2) 0.015(3)
C59 0.041(3) 0.083(3) 0.055(3) 0.020(3) 0.025(2) 0.017(3)
C60 0.043(3) 0.082(3) 0.056(3) 0.025(3) 0.022(2) 0.020(3)
C61 0.040(3) 0.082(3) 0.056(3) 0.022(2) 0.024(2) 0.020(2)
C62 0.039(3) 0.084(3) 0.059(3) 0.025(3) 0.023(2) 0.017(3)
C63 0.046(3) 0.082(3) 0.053(3) 0.025(3) 0.024(2) 0.011(3)
C64 0.041(3) 0.082(3) 0.057(3) 0.022(3) 0.024(2) 0.020(2)
C65 0.043(3) 0.086(3) 0.061(3) 0.021(3) 0.023(2) 0.025(3)
C66 0.047(3) 0.086(3) 0.060(3) 0.019(3) 0.022(3) 0.025(3)
C67 0.038(3) 0.077(4) 0.057(3) 0.014(3) 0.025(3) 0.021(3)
C68 0.040(3) 0.086(3) 0.062(3) 0.018(3) 0.024(3) 0.024(3)
C69 0.042(3) 0.087(3) 0.060(3) 0.020(3) 0.024(2) 0.023(3)
C70 0.037(3) 0.073(4) 0.054(3) 0.015(3) 0.021(3) 0.021(3)
C71 0.050(3) 0.052(3) 0.058(3) -0.008(3) 0.020(3) -0.004(3)
C72 0.045(3) 0.053(3) 0.050(3) -0.011(3) 0.021(2) -0.009(3)
C73 0.049(3) 0.054(3) 0.053(3) -0.009(2) 0.025(2) -0.013(2)
C74 0.044(3) 0.057(3) 0.053(3) -0.013(2) 0.022(2) -0.012(2)
C75 0.045(3) 0.056(3) 0.051(3) -0.013(2) 0.020(2) -0.011(2)
C76 0.050(3) 0.062(3) 0.052(3) -0.012(3) 0.021(2) -0.020(3)
C77 0.052(3) 0.063(3) 0.055(3) -0.012(3) 0.019(3) -0.015(3)
C78 0.045(3) 0.058(3) 0.049(3) -0.014(2) 0.020(2) -0.012(2)
C79 0.046(3) 0.063(3) 0.058(3) -0.019(3) 0.017(2) -0.011(2)
C80 0.049(3) 0.064(3) 0.057(3) -0.020(3) 0.018(3) -0.011(3)
C81 0.043(3) 0.052(3) 0.048(3) -0.011(3) 0.020(2) -0.011(3)
C82 0.043(3) 0.057(3) 0.051(3) -0.012(3) 0.021(2) -0.009(3)
C83 0.045(3) 0.058(3) 0.051(3) -0.015(2) 0.022(2) -0.012(2)
C84 0.047(3) 0.051(3) 0.051(3) -0.013(3) 0.026(3) -0.009(3)
C85 0.074(4) 0.127(5) 0.091(4) 0.005(4) 0.064(4) 0.009(4)
C86 0.081(4) 0.133(5) 0.098(4) 0.006(4) 0.062(3) 0.002(4)
C87 0.077(3) 0.127(4) 0.098(4) 0.007(4) 0.069(3) -0.001(3)
C88 0.077(4) 0.128(5) 0.103(4) 0.003(4) 0.061(3) 0.002(4)
C89 0.069(4) 0.121(5) 0.093(4) 0.009(4) 0.064(3) 0.002(4)
C90 0.088(4) 0.134(4) 0.105(4) 0.005(4) 0.066(3) -0.003(4)
C91 0.083(3) 0.132(4) 0.105(4) 0.003(3) 0.065(3) -0.005(3)
C92 0.081(3) 0.138(4) 0.105(4) 0.008(3) 0.066(3) -0.004(3)
C93 0.076(3) 0.132(4) 0.101(4) 0.009(4) 0.069(3) -0.001(3)
C94 0.076(4) 0.137(5) 0.109(4) 0.010(4) 0.062(3) 0.000(4)
C95 0.075(4) 0.134(5) 0.107(4) 0.019(4) 0.063(4) -0.002(4)
C96 0.078(4) 0.138(5) 0.100(4) 0.028(4) 0.070(3) 0.000(4)
C97 0.087(4) 0.140(4) 0.108(4) 0.015(4) 0.063(3) -0.003(4)
C98 0.067(3) 0.039(3) 0.069(3) -0.002(3) 0.046(3) -0.005(3)
C99 0.071(3) 0.037(3) 0.070(3) -0.001(3) 0.045(3) -0.003(3)
C100 0.080(3) 0.046(3) 0.073(3) -0.003(3) 0.048(3) -0.006(3)
C101 0.082(3) 0.043(3) 0.071(3) -0.005(3) 0.045(3) -0.007(3)
C102 0.077(3) 0.040(3) 0.069(3) -0.003(2) 0.044(2) -0.007(2)
C103 0.074(3) 0.041(3) 0.068(3) -0.003(2) 0.047(2) -0.008(2)
C104 0.074(3) 0.040(3) 0.068(3) -0.003(3) 0.049(3) -0.006(3)
C105 0.076(3) 0.043(3) 0.071(3) -0.006(2) 0.043(3) -0.008(3)
C106 0.081(3) 0.044(3) 0.068(3) -0.007(3) 0.039(3) -0.010(3)
C107 0.080(4) 0.045(3) 0.070(3) -0.011(3) 0.038(3) -0.014(3)
C108 0.061(4) 0.042(4) 0.079(5) -0.013(4) 0.047(4) -0.007(3)
C109 0.076(4) 0.045(3) 0.069(3) -0.009(3) 0.041(3) -0.010(3)
C110 0.077(3) 0.040(3) 0.065(3) -0.008(3) 0.045(3) -0.010(3)
C111 0.054(4) 0.042(4) 0.091(5) -0.014(4) 0.049(4) -0.011(3)
C112 0.065(4) 0.078(5) 0.069(4) 0.001(4) 0.025(4) 0.003(4)
C113 0.084(5) 0.125(6) 0.063(5) 0.001(5) 0.013(4) -0.003(5)
C114 0.108(8) 0.186(11) 0.124(8) -0.007(8) 0.012(7) 0.001(8)
C115 0.067(5) 0.060(5) 0.081(5) -0.008(4) 0.040(4) -0.012(4)
C116 0.110(8) 0.120(8) 0.136(8) -0.047(7) 0.057(6) -0.034(7)
C117 0.084(5) 0.077(6) 0.099(6) -0.030(5) 0.042(5) -0.005(5)
Cd1 0.0328(3) 0.0476(3) 0.0378(3) -0.0021(2) 0.0194(2) -0.0017(2)
Cd2 0.0307(3) 0.0392(3) 0.0360(3) -0.0028(2) 0.0165(2) -0.0031(2)
Cd3 0.0334(3) 0.0428(3) 0.0341(3) 0.0006(2) 0.0164(2) 0.0014(2)
Cd4 0.0340(3) 0.0450(3) 0.0412(3) 0.0003(2) 0.0217(2) -0.0029(2)
Cd5 0.0276(2) 0.0400(3) 0.0338(3) -0.00067(19) 0.0131(2) -0.00353(19)
Cd6 0.0300(3) 0.0426(3) 0.0373(3) -0.0002(2) 0.0168(2) -0.0018(2)
N1 0.043(4) 0.083(5) 0.045(4) 0.004(3) 0.031(3) 0.014(3)
N2 0.050(4) 0.070(5) 0.069(4) 0.003(3) 0.045(3) 0.002(3)
N3 0.041(4) 0.195(10) 0.062(5) 0.003(5) 0.021(4) 0.007(5)
N4 0.092(6) 0.073(5) 0.109(6) -0.036(5) 0.065(5) -0.037(4)
O1 0.054(3) 0.111(5) 0.074(4) 0.023(3) 0.047(3) 0.025(3)
O2 0.074(4) 0.097(5) 0.079(4) 0.016(3) 0.057(3) 0.014(3)
O3 0.094(5) 0.082(4) 0.108(5) 0.017(4) 0.082(4) 0.013(3)
O4 0.084(4) 0.097(5) 0.091(4) 0.014(4) 0.071(4) 0.013(4)
O5 0.050(3) 0.073(4) 0.048(3) 0.010(3) 0.004(2) -0.001(3)
O6 0.045(3) 0.115(5) 0.056(3) 0.013(3) 0.019(3) 0.031(3)
O7 0.037(3) 0.111(5) 0.053(3) 0.000(3) 0.020(2) 0.017(3)
O8 0.044(3) 0.056(3) 0.043(3) 0.017(2) 0.012(2) 0.005(2)
O9 0.053(3) 0.042(3) 0.084(4) 0.000(3) 0.039(3) -0.001(2)
O10 0.095(4) 0.046(3) 0.074(4) -0.002(3) 0.054(3) -0.005(3)
O11 0.058(3) 0.032(3) 0.080(3) -0.009(2) 0.043(3) -0.001(2)
O12 0.097(4) 0.051(3) 0.073(4) 0.000(3) 0.057(3) -0.009(3)
O13 0.039(3) 0.073(4) 0.059(3) -0.020(3) 0.018(2) -0.026(3)
O14 0.053(3) 0.088(4) 0.064(3) -0.033(3) 0.035(3) -0.037(3)
O15 0.042(3) 0.055(3) 0.037(3) -0.006(2) 0.011(2) 0.008(2)
O16 0.046(3) 0.078(4) 0.053(3) -0.004(3) 0.025(3) -0.013(3)
O17 0.071(4) 0.131(6) 0.057(4) 0.056(4) 0.020(3) 0.028(4)
O18 0.044(3) 0.114(5) 0.058(3) 0.029(3) 0.021(3) 0.038(3)
O19 0.034(3) 0.076(4) 0.061(3) 0.014(3) 0.020(2) 0.020(2)
O20 0.051(3) 0.077(4) 0.049(3) 0.018(3) 0.022(2) 0.030(3)
O21 0.066(3) 0.074(4) 0.050(3) -0.021(3) 0.023(3) -0.022(3)
O22 0.049(3) 0.069(4) 0.063(3) -0.023(3) 0.024(3) -0.028(3)
O23 0.031(3) 0.053(3) 0.052(3) -0.016(2) 0.009(2) -0.012(2)
O24 0.040(3) 0.066(3) 0.044(3) -0.010(2) 0.014(2) -0.013(2)
O25 0.140(6) 0.046(3) 0.135(5) 0.006(3) 0.112(5) -0.001(3)
O26 0.052(3) 0.030(3) 0.079(3) -0.005(2) 0.039(3) -0.001(2)
O27 0.041(3) 0.040(3) 0.091(4) -0.004(3) 0.036(3) -0.004(2)
O28 0.108(5) 0.060(4) 0.083(4) -0.003(3) 0.063(4) -0.025(3)
O29 0.059(3) 0.123(6) 0.042(3) 0.000(3) 0.015(3) 0.018(3)
O30 0.095(4) 0.060(4) 0.084(4) -0.010(3) 0.058(4) -0.017(3)
O31 0.242(12) 0.247(14) 0.331(14) -0.090(12) 0.092(11) 0.005(11)
O32 0.243(15) 0.334(17) 0.126(10) -0.131(10) 0.071(10) 0.025(12)
O33 0.60(4) 0.30(2) 0.43(3) 0.19(2) 0.41(3) 0.07(2)
O34 0.44(3) 0.37(3) 0.252(16) 0.071(17) 0.144(18) 0.21(2)
O35 0.64(4) 0.157(14) 0.46(3) -0.054(16) 0.39(3) -0.13(2)
O36 0.49(3) 0.34(3) 0.189(13) -0.088(14) 0.147(18) -0.10(2)
O37 0.30(2) 0.216(17) 0.46(3) 0.043(18) 0.133(19) -0.130(16)

loop_
_atom_type_symbol
_atom_type_description
_atom_type_scat_dispersion_real
_atom_type_scat_dispersion_imag
_atom_type_scat_source
C C 0.0033 0.0016 'International Tables Vol C Tables 4.2.6.8 and 6.1.1.4'
H H 0.0000 0.0000 'International Tables Vol C Tables 4.2.6.8 and 6.1.1.4'
Cd Cd -0.8075 1.2024 'International Tables Vol C Tables 4.2.6.8 and 6.1.1.4'
N N 0.0061 0.0033 'International Tables Vol C Tables 4.2.6.8 and 6.1.1.4'
O O 0.0106 0.0060 'International Tables Vol C Tables 4.2.6.8 and 6.1.1.4'

loop_
_geom_angle_atom_site_label_1
_geom_angle_atom_site_label_2
_geom_angle_atom_site_label_3
_geom_angle
_geom_angle_site_symmetry_1
_geom_angle_site_symmetry_3
O1 C1 O2 122.5(7) . .
O1 C1 C2 119.2(7) . .
O2 C1 C2 118.3(7) . .
O1 C1 Cd1 56.8(4) . .
O2 C1 Cd1 65.7(4) . .
C2 C1 Cd1 175.9(6) . .
C3 C2 C7 118.1(6) . .
C3 C2 C1 119.4(6) . .
C7 C2 C1 122.5(6) . .
C2 C3 C4 120.1(7) . .
C2 C3 H3 120.0 . .
C4 C3 H3 120.0 . .
C5 C4 C3 122.3(7) . .
C5 C4 H4 118.8 . .
C3 C4 H4 118.8 . .
C4 C5 C6 117.2(6) . .
C4 C5 C8 121.3(6) . .
C6 C5 C8 121.4(6) . .
C7 C6 C5 121.8(7) . .
C7 C6 H6 119.1 . .
C5 C6 H6 119.1 . .
C6 C7 C2 120.4(7) . .
C6 C7 H7 119.8 . .
C2 C7 H7 119.8 . .
C13 C8 C9 117.0(6) . .
C13 C8 C5 123.4(6) . .
C9 C8 C5 119.4(6) . .
C10 C9 C8 119.5(7) . .
C10 C9 H9 120.3 . .
C8 C9 H9 120.3 . .
C9 C10 C11 123.2(7) . .
C9 C10 H10 118.4 . .
C11 C10 H10 118.4 . .
C12 C11 C10 115.7(6) . .
C12 C11 C14 123.1(7) . .
C10 C11 C14 121.1(7) . .
C11 C12 C13 123.0(7) . .
C11 C12 H12 118.5 . .
C13 C12 H12 118.5 . .
C12 C13 C8 121.6(7) . .
C12 C13 H13 119.2 . .
C8 C13 H13 119.2 . .
O4 C14 O3 118.9(7) . .
O4 C14 C11 119.5(7) . .
O3 C14 C11 121.6(7) . .
O4 C14 Cd4 59.6(4) . 3_545
O3 C14 Cd4 59.3(4) . 3_545
C11 C14 Cd4 176.3(5) . 3_545
O5 C15 O6 121.2(7) . .
O5 C15 C16 119.4(7) . .
O6 C15 C16 119.3(7) . .
C17 C16 C21 117.1(7) . .
C17 C16 C15 120.5(7) . .
C21 C16 C15 122.4(7) . .
C16 C17 C18 121.7(7) . .
C16 C17 H17 119.2 . .
C18 C17 H17 119.2 . .
C19 C18 C17 122.9(8) . .
C19 C18 H18 118.5 . .
C17 C18 H18 118.5 . .
C18 C19 C20 114.2(7) . .
C18 C19 C22 124.0(8) . .
C20 C19 C22 121.4(7) . .
C21 C20 C19 123.0(7) . .
C21 C20 H20 118.5 . .
C19 C20 H20 118.5 . .
C20 C21 C16 121.1(7) . .
C20 C21 H21 119.5 . .
C16 C21 H21 119.5 . .
C23 C22 C27 116.0(7) . .
C23 C22 C19 120.3(7) . .
C27 C22 C19 123.6(7) . .
C24 C23 C22 123.7(7) . .
C24 C23 H23 118.2 . .
C22 C23 H23 118.2 . .
C23 C24 C25 119.4(7) . .
C23 C24 H24 120.3 . .
C25 C24 H24 120.3 . .
C26 C25 C24 119.1(7) . .
C26 C25 C28 121.7(6) . .
C24 C25 C28 119.2(7) . .
C25 C26 C27 120.3(7) . .
C25 C26 H26 119.9 . .
C27 C26 H26 119.9 . .
C26 C27 C22 121.3(7) . .
C26 C27 H27 119.3 . .
C22 C27 H27 119.3 . .
O8 C28 O7 122.8(7) . .
O8 C28 C25 119.1(7) . .
O7 C28 C25 118.1(6) . .
O8 C28 Cd4 67.2(4) . .
O7 C28 Cd4 56.2(4) . .
C25 C28 Cd4 172.0(6) . .
O10 C29 O9 122.0(7) . .
O10 C29 C30 119.5(7) . .
O9 C29 C30 118.5(7) . .
O10 C29 Cd1 59.6(4) . .
O9 C29 Cd1 62.4(4) . .
C30 C29 Cd1 178.1(5) . .
C35 C30 C31 117.8(7) . .
C35 C30 C29 122.3(7) . .
C31 C30 C29 119.9(7) . .
C32 C31 C30 120.3(8) . .
C32 C31 H31 119.8 . .
C30 C31 H31 119.8 . .
C31 C32 C33 122.1(8) . .
C31 C32 H32 118.9 . .
C33 C32 H32 118.9 . .
C32 C33 C34 117.5(7) . .
C32 C33 C36 120.1(7) . 1_545
C34 C33 C36 122.4(7) . 1_545
C35 C34 C33 122.3(8) . .
C35 C34 H34 118.8 . .
C33 C34 H34 118.8 . .
C34 C35 C30 119.9(7) . .
C34 C35 H35 120.1 . .
C30 C35 H35 120.1 . .
C41 C36 C37 117.6(7) . .
C41 C36 C33 123.2(7) . 1_565
C37 C36 C33 118.6(7) . 1_565
C36 C37 C38 121.6(7) . .
C36 C37 H37 119.2 . .
C38 C37 H37 119.2 . .
C39 C38 C37 120.0(7) . .
C39 C38 H38 120.0 . .
C37 C38 H38 120.0 . .
C38 C39 C40 117.7(7) . .
C38 C39 C42 121.4(6) . .
C40 C39 C42 120.9(6) . .
C41 C40 C39 120.2(7) . .
C41 C40 H40 119.9 . .
C39 C40 H40 119.9 . .
C36 C41 C40 122.3(7) . .
C36 C41 H41 118.8 . .
C40 C41 H41 118.8 . .
O12 C42 O11 120.2(7) . .
O12 C42 C39 122.7(7) . .
O11 C42 C39 117.0(7) . .
O12 C42 Cd3 62.7(4) . .
O11 C42 Cd3 57.5(4) . .
C39 C42 Cd3 171.9(6) . .
O13 C43 O14 125.7(7) . .
O13 C43 C44 117.4(7) . .
O14 C43 C44 116.9(6) . .
C49 C44 C45 116.0(7) . .
C49 C44 C43 122.5(7) . .
C45 C44 C43 121.5(7) . .
C46 C45 C44 121.3(8) . .
C46 C45 H45 119.3 . .
C44 C45 H45 119.3 . .
C45 C46 C47 122.4(7) . .
C45 C46 H46 118.8 . .
C47 C46 H46 118.8 . .
C48 C47 C46 114.9(7) . .
C48 C47 C50 123.3(7) . .
C46 C47 C50 121.8(6) . .
C47 C48 C49 121.6(7) . .
C47 C48 H48 119.2 . .
C49 C48 H48 119.2 . .
C44 C49 C48 123.3(7) . .
C44 C49 H49 118.4 . .
C48 C49 H49 118.4 . .
C55 C50 C51 117.9(7) . .
C55 C50 C47 122.1(7) . .
C51 C50 C47 120.0(6) . .
C52 C51 C50 118.8(7) . .
C52 C51 H51 120.6 . .
C50 C51 H51 120.6 . .
C51 C52 C53 124.1(7) . .
C51 C52 H52 118.0 . .
C53 C52 H52 118.0 . .
C52 C53 C54 116.3(6) . .
C52 C53 C56 121.1(6) . .
C54 C53 C56 122.4(6) . .
C53 C54 C55 120.9(7) . .
C53 C54 H54 119.6 . .
C55 C54 H54 119.6 . .
C50 C55 C54 121.8(7) . .
C50 C55 H55 119.1 . .
C54 C55 H55 119.1 . .
O16 C56 O15 121.4(6) . .
O16 C56 C53 120.2(6) . .
O15 C56 C53 118.4(6) . .
O16 C56 Cd6 57.0(4) . 8_566
O15 C56 Cd6 64.4(4) . 8_566
C53 C56 Cd6 176.7(5) . 8_566
O18 C57 O17 122.5(7) . .
O18 C57 C58 121.5(7) . .
O17 C57 C58 116.0(7) . .
C63 C58 C59 116.5(6) . .
C63 C58 C57 123.1(6) . .
C59 C58 C57 120.4(6) . .
C60 C59 C58 119.0(7) . .
C60 C59 H59 120.5 . .
C58 C59 H59 120.5 . .
C59 C60 C61 123.0(7) . .
C59 C60 H60 118.5 . .
C61 C60 H60 118.5 . .
C62 C61 C60 117.4(6) . .
C62 C61 C64 121.8(6) . .
C60 C61 C64 120.7(7) . .
C61 C62 C63 122.3(7) . .
C61 C62 H62 118.8 . .
C63 C62 H62 118.8 . .
C62 C63 C58 121.5(7) . .
C62 C63 H63 119.2 . .
C58 C63 H63 119.2 . .
C65 C64 C69 117.2(7) . .
C65 C64 C61 120.2(6) . .
C69 C64 C61 122.6(7) . .
C64 C65 C66 120.2(7) . .
C64 C65 H65 119.9 . .
C66 C65 H65 119.9 . .
C67 C66 C65 121.4(7) . .
C67 C66 H66 119.3 . .
C65 C66 H66 119.3 . .
C66 C67 C68 119.0(7) . .
C66 C67 C70 118.8(7) . .
C68 C67 C70 122.2(6) . .
C67 C68 C69 120.0(7) . .
C67 C68 H68 120.0 . .
C69 C68 H68 120.0 . .
C68 C69 C64 122.1(7) . .
C68 C69 H69 119.0 . .
C64 C69 H69 119.0 . .
O20 C70 O19 127.1(6) . .
O20 C70 C67 117.4(6) . .
O19 C70 C67 115.4(6) . .
O22 C71 O21 126.6(7) . .
O22 C71 C72 115.1(7) . .
O21 C71 C72 118.2(7) . .
C73 C72 C77 119.0(6) . .
C73 C72 C71 119.8(7) . .
C77 C72 C71 121.2(7) . .
C72 C73 C74 120.5(7) . .
C72 C73 H73 119.7 . .
C74 C73 H73 119.7 . .
C73 C74 C75 122.1(7) . .
C73 C74 H74 118.9 . .
C75 C74 H74 118.9 . .
C76 C75 C74 116.3(6) . .
C76 C75 C78 122.7(6) . .
C74 C75 C78 120.7(7) . .
C77 C76 C75 121.8(7) . .
C77 C76 H76 119.1 . .
C75 C76 H76 119.1 . .
C76 C77 C72 120.3(7) . .
C76 C77 H77 119.8 . .
C72 C77 H77 119.8 . .
C79 C78 C83 115.8(6) . .
C79 C78 C75 122.0(6) . .
C83 C78 C75 122.2(7) . .
C78 C79 C80 122.1(7) . .
C78 C79 H79 118.9 . .
C80 C79 H79 118.9 . .
C81 C80 C79 119.5(7) . .
C81 C80 H80 120.2 . .
C79 C80 H80 120.2 . .
C82 C81 C80 117.6(6) . .
C82 C81 C84 122.8(6) . .
C80 C81 C84 119.5(6) . .
C81 C82 C83 123.0(7) . .
C81 C82 H82 118.5 . .
C83 C82 H82 118.5 . .
C82 C83 C78 121.9(7) . .
C82 C83 H83 119.0 . .
C78 C83 H83 119.0 . .
O24 C84 O23 125.4(6) . .
O24 C84 C81 119.7(6) . .
O23 C84 C81 114.7(6) . .
N1 C85 C86 125.1(9) . .
N1 C85 H85 117.5 . .
C86 C85 H85 117.5 . .
C87 C86 C85 117.9(10) . .
C87 C86 H86 121.1 . .
C85 C86 H86 121.1 . .
C88 C87 C86 118.6(9) . .
C88 C87 C90 122.1(9) . .
C86 C87 C90 119.3(10) . .
C87 C88 C89 118.8(10) . .
C87 C88 H88 120.6 . .
C89 C88 H88 120.6 . .
N1 C89 C88 123.3(9) . .
N1 C89 H89 118.4 . .
C88 C89 H89 118.4 . .
C91 C90 C87 110.1(9) . .
C91 C90 H90A 109.6 . .
C87 C90 H90A 109.6 . .
C91 C90 H90B 109.6 . .
C87 C90 H90B 109.6 . .
H90A C90 H90B 108.1 . .
C90 C91 C92 115.5(10) . .
C90 C91 H91A 108.4 . .
C92 C91 H91A 108.4 . .
C90 C91 H91B 108.4 . .
C92 C91 H91B 108.4 . .
H91A C91 H91B 107.5 . .
C91 C92 C93 116.6(9) . .
C91 C92 H92A 108.1 . .
C93 C92 H92A 108.1 . .
C91 C92 H92B 108.1 . .
C93 C92 H92B 108.1 . .
H92A C92 H92B 107.3 . .
C94 C93 C97 112.2(9) . .
C94 C93 C92 122.7(10) . .
C97 C93 C92 125.1(10) . .
C93 C94 C95 124.4(11) . .
C93 C94 H94 117.8 . .
C95 C94 H94 117.8 . .
C94 C95 N2 120.9(10) . .
C94 C95 H95 119.6 . .
N2 C95 H95 119.6 . .
N2 C96 C97 122.0(10) . .
N2 C96 H96 119.0 . .
C97 C96 H96 119.0 . .
C93 C97 C96 125.0(11) . .
C93 C97 H97 117.5 . .
C96 C97 H97 117.5 . .
O25 C98 O26 121.9(7) . .
O25 C98 C99 121.0(7) . .
O26 C98 C99 116.8(6) . .
O25 C98 Cd6 66.9(4) . .
O26 C98 Cd6 55.1(3) . .
C99 C98 Cd6 170.8(5) . .
C104 C99 C100 117.7(7) . .
C104 C99 C98 122.6(6) . .
C100 C99 C98 119.7(7) . .
C101 C100 C99 120.8(7) . .
C101 C100 H100 119.6 . .
C99 C100 H100 119.6 . .
C100 C101 C102 120.4(7) . .
C100 C101 H101 119.8 . .
C102 C101 H101 119.8 . .
C101 C102 C103 118.0(7) . .
C101 C102 C105 121.1(7) . .
C103 C102 C105 120.9(7) . .
C104 C103 C102 121.6(7) . .
C104 C103 H103 119.2 . .
C102 C103 H103 119.2 . .
C103 C104 C99 121.5(7) . .
C103 C104 H104 119.2 . .
C99 C104 H104 119.2 . .
C110 C105 C106 118.5(7) . .
C110 C105 C102 120.5(7) . .
C106 C105 C102 120.9(7) . .
C107 C106 C105 120.4(8) . .
C107 C106 H106 119.8 . .
C105 C106 H106 119.8 . .
C106 C107 C108 121.8(7) . 1_545
C106 C107 H107 119.1 . .
C108 C107 H107 119.1 1_545 .
C109 C108 C107 117.9(7) 1_565 1_565
C109 C108 C111 119.8(7) 1_565 .
C107 C108 C111 122.4(7) 1_565 .
C108 C109 C110 120.2(7) 1_545 .
C108 C109 H109 119.9 1_545 .
C110 C109 H109 119.9 . .
C105 C110 C109 121.0(7) . .
C105 C110 H110 119.5 . .
C109 C110 H110 119.5 . .
O28 C111 O27 122.1(7) . .
O28 C111 C108 120.3(7) . .
O27 C111 C108 117.6(8) . .
O28 C111 Cd4 57.6(4) . 1_545
O27 C111 Cd4 64.6(4) . 1_545
C108 C111 Cd4 174.4(5) . 1_545
O29 C112 N3 126.7(9) . .
O29 C112 H112 116.7 . .
N3 C112 H112 116.7 . .
N3 C113 H11A 109.5 . .
N3 C113 H11B 109.5 . .
H11A C113 H11B 109.5 . .
N3 C113 H11C 109.5 . .
H11A C113 H11C 109.5 . .
H11B C113 H11C 109.5 . .
N3 C114 H11D 109.5 . .
N3 C114 H11E 109.5 . .
H11D C114 H11E 109.5 . .
N3 C114 H11F 109.5 . .
H11D C114 H11F 109.5 . .
H11E C114 H11F 109.5 . .
N4 C115 O30 126.0(8) . .
N4 C115 H115 117.0 . .
O30 C115 H115 117.0 . .
N4 C116 H11G 109.5 . .
N4 C116 H11H 109.5 . .
H11G C116 H11H 109.5 . .
N4 C116 H11I 109.5 . .
H11G C116 H11I 109.5 . .
H11H C116 H11I 109.5 . .
N4 C117 H11J 109.5 . .
N4 C117 H11K 109.5 . .
H11J C117 H11K 109.5 . .
N4 C117 H11L 109.5 . .
H11J C117 H11L 109.5 . .
H11K C117 H11L 109.5 . .
O14 Cd1 O1 102.8(2) . .
O14 Cd1 O6 117.5(2) . .
O1 Cd1 O6 86.9(2) . .
O14 Cd1 O10 144.1(2) . .
O1 Cd1 O10 104.5(2) . .
O6 Cd1 O10 87.0(2) . .
O14 Cd1 O9 91.32(19) . .
O1 Cd1 O9 152.58(19) . .
O6 Cd1 O9 107.46(19) . .
O10 Cd1 O9 54.77(18) . .
O14 Cd1 O2 87.2(2) . .
O1 Cd1 O2 54.17(19) . .
O6 Cd1 O2 138.81(19) . .
O10 Cd1 O2 90.1(2) . .
O9 Cd1 O2 104.05(18) . .
O14 Cd1 C1 95.2(2) . .
O1 Cd1 C1 26.8(2) . .
O6 Cd1 C1 113.0(2) . .
O10 Cd1 C1 98.7(2) . .
O9 Cd1 C1 129.9(2) . .
O2 Cd1 C1 27.4(2) . .
O14 Cd1 C29 118.1(2) . .
O1 Cd1 C29 129.8(2) . .
O6 Cd1 C29 97.9(2) . .
O10 Cd1 C29 27.28(19) . .
O9 Cd1 C29 27.5(2) . .
O2 Cd1 C29 97.9(2) . .
C1 Cd1 C29 116.4(2) . .
O14 Cd1 O5 76.72(18) . .
O1 Cd1 O5 124.95(18) . .
O6 Cd1 O5 50.14(17) . .
O10 Cd1 O5 105.37(18) . .
O9 Cd1 O5 80.91(16) . .
O2 Cd1 O5 163.40(19) . .
C1 Cd1 O5 148.8(2) . .
C29 Cd1 O5 93.48(19) . .
O14 Cd1 Cd2 71.64(13) . .
O1 Cd1 Cd2 165.53(15) . .
O6 Cd1 Cd2 84.15(14) . .
O10 Cd1 Cd2 86.43(13) . .
O9 Cd1 Cd2 41.85(12) . .
O2 Cd1 Cd2 136.68(14) . .
C1 Cd1 Cd2 162.24(17) . .
C29 Cd1 Cd2 63.04(17) . .
O5 Cd1 Cd2 41.38(11) . .
O22 Cd2 O13 170.38(19) . .
O22 Cd2 O17 97.0(2) . .
O13 Cd2 O17 90.2(2) . .
O22 Cd2 O5 86.55(19) . .
O13 Cd2 O5 87.09(19) . .
O17 Cd2 O5 172.7(2) . .
O22 Cd2 O11 87.05(18) . .
O13 Cd2 O11 100.42(18) . .
O17 Cd2 O11 81.5(2) . .
O5 Cd2 O11 92.36(19) . .
O22 Cd2 O9 82.99(19) . .
O13 Cd2 O9 90.08(19) . .
O17 Cd2 O9 94.4(2) . .
O5 Cd2 O9 92.39(19) . .
O11 Cd2 O9 168.69(16) . .
O22 Cd2 Cd1 95.30(14) . .
O13 Cd2 Cd1 75.09(13) . .
O17 Cd2 Cd1 133.94(17) . .
O5 Cd2 Cd1 51.56(14) . .
O11 Cd2 Cd1 143.44(12) . .
O9 Cd2 Cd1 43.65(12) . .
O22 Cd2 Cd3 68.03(14) . .
O13 Cd2 Cd3 121.58(13) . .
O17 Cd2 Cd3 51.89(16) . .
O5 Cd2 Cd3 124.63(13) . .
O11 Cd2 Cd3 40.73(11) . .
O9 Cd2 Cd3 129.28(12) . .
Cd1 Cd2 Cd3 163.32(2) . .
O21 Cd3 N1 106.8(2) . .
O21 Cd3 O18 95.5(2) . .
N1 Cd3 O18 85.7(2) . .
O21 Cd3 O11 100.74(18) . .
N1 Cd3 O11 145.3(2) . .
O18 Cd3 O11 112.49(19) . .
O21 Cd3 O29 81.6(2) . .
N1 Cd3 O29 83.0(2) . .
O18 Cd3 O29 166.9(2) . .
O11 Cd3 O29 80.59(19) . .
O21 Cd3 O12 150.20(19) . .
N1 Cd3 O12 94.2(2) . .
O18 Cd3 O12 107.2(2) . .
O11 Cd3 O12 53.03(16) . .
O29 Cd3 O12 80.2(2) . .
O21 Cd3 C42 126.5(2) . .
N1 Cd3 C42 119.2(2) . .
O18 Cd3 C42 112.9(2) . .
O11 Cd3 C42 27.20(18) . .
O29 Cd3 C42 78.6(2) . .
O12 Cd3 C42 25.84(17) . .
O21 Cd3 O17 85.1(2) . .
N1 Cd3 O17 133.15(18) . .
O18 Cd3 O17 47.68(17) . .
O11 Cd3 O17 69.03(17) . .
O29 Cd3 O17 143.81(18) . .
O12 Cd3 O17 95.9(2) . .
C42 Cd3 O17 82.7(2) . .
O21 Cd3 Cd2 74.60(14) . .
N1 Cd3 Cd2 171.46(15) . .
O18 Cd3 Cd2 85.81(14) . .
O11 Cd3 Cd2 39.62(10) . .
O29 Cd3 Cd2 105.52(14) . .
O12 Cd3 Cd2 87.79(12) . .
C42 Cd3 Cd2 64.02(16) . .
O17 Cd3 Cd2 38.31(11) . .
O20 Cd4 O7 128.7(2) 8_465 .
O20 Cd4 O3 98.3(2) 8_465 3_455
O7 Cd4 O3 121.3(2) . 3_455
O20 Cd4 O4 92.2(2) 8_465 3_455
O7 Cd4 O4 87.3(2) . 3_455
O3 Cd4 O4 53.8(2) 3_455 3_455
O20 Cd4 O28 133.3(2) 8_465 1_565
O7 Cd4 O28 85.8(2) . 1_565
O3 Cd4 O28 83.7(2) 3_455 1_565
O4 Cd4 O28 123.6(2) 3_455 1_565
O20 Cd4 O27 81.31(17) 8_465 1_565
O7 Cd4 O27 112.48(17) . 1_565
O3 Cd4 O27 106.93(18) 3_455 1_565
O4 Cd4 O27 158.80(18) 3_455 1_565
O28 Cd4 O27 54.20(18) 1_565 1_565
O20 Cd4 O8 84.36(17) 8_465 .
O7 Cd4 O8 53.07(16) . .
O3 Cd4 O8 173.16(18) 3_455 .
O4 Cd4 O8 120.02(19) 3_455 .
O28 Cd4 O8 99.09(18) 1_565 .
O27 Cd4 O8 79.64(14) 1_565 .
O20 Cd4 C14 96.6(2) 8_465 3_455
O7 Cd4 C14 104.7(2) . 3_455
O3 Cd4 C14 27.1(2) 3_455 3_455
O4 Cd4 C14 26.8(2) 3_455 3_455
O28 Cd4 C14 104.0(2) 1_565 3_455
O27 Cd4 C14 133.6(2) 1_565 3_455
O8 Cd4 C14 146.6(2) . 3_455
O20 Cd4 C28 108.3(2) 8_465 .
O7 Cd4 C28 26.65(18) . .
O3 Cd4 C28 147.9(2) 3_455 .
O4 Cd4 C28 106.5(2) 3_455 .
O28 Cd4 C28 90.5(2) 1_565 .
O27 Cd4 C28 94.70(19) 1_565 .
O8 Cd4 C28 26.61(18) . .
C14 Cd4 C28 128.8(2) 3_455 .
O20 Cd4 C111 107.9(2) 8_465 1_565
O7 Cd4 C111 100.6(2) . 1_565
O3 Cd4 C111 94.5(2) 3_455 1_565
O4 Cd4 C111 145.2(2) 3_455 1_565
O28 Cd4 C111 26.37(19) 1_565 1_565
O27 Cd4 C111 27.9(2) 1_565 1_565
O8 Cd4 C111 90.60(18) . 1_565
C14 Cd4 C111 120.2(2) 3_455 1_565
C28 Cd4 C111 94.0(2) . 1_565
O20 Cd4 Cd5 70.61(13) 8_465 1_565
O7 Cd4 Cd5 88.40(13) . 1_565
O3 Cd4 Cd5 145.75(15) 3_455 1_565
O4 Cd4 Cd5 153.81(16) 3_455 1_565
O28 Cd4 Cd5 81.82(14) 1_565 1_565
O27 Cd4 Cd5 40.64(11) 1_565 1_565
O8 Cd4 Cd5 41.09(10) . 1_565
C14 Cd4 Cd5 165.89(16) 3_455 1_565
C28 Cd4 Cd5 63.11(16) . 1_565
C111 Cd4 Cd5 60.87(16) 1_565 1_565
O19 Cd5 O23 172.16(18) 8_455 .
O19 Cd5 O15 99.31(17) 8_455 8_465
O23 Cd5 O15 85.41(17) . 8_465
O19 Cd5 O27 86.68(18) 8_455 .
O23 Cd5 O27 86.64(17) . .
O15 Cd5 O27 95.56(18) 8_465 .
O19 Cd5 O26 99.49(18) 8_455 .
O23 Cd5 O26 87.44(17) . .
O15 Cd5 O26 80.22(17) 8_465 .
O27 Cd5 O26 172.99(16) . .
O19 Cd5 O8 91.71(18) 8_455 1_545
O23 Cd5 O8 84.23(17) . 1_545
O15 Cd5 O8 167.82(16) 8_465 1_545
O27 Cd5 O8 90.20(18) . 1_545
O26 Cd5 O8 92.93(17) . 1_545
O19 Cd5 Cd6 121.24(13) 8_455 .
O23 Cd5 Cd6 66.48(12) . .
O15 Cd5 Cd6 45.78(12) 8_465 .
O27 Cd5 Cd6 131.98(12) . .
O26 Cd5 Cd6 41.55(11) . .
O8 Cd5 Cd6 123.38(12) 1_545 .
O19 Cd5 Cd4 76.74(13) 8_455 1_545
O23 Cd5 Cd4 95.65(12) . 1_545
O15 Cd5 Cd4 141.18(12) 8_465 1_545
O27 Cd5 Cd4 46.00(13) . 1_545
O26 Cd5 Cd4 138.58(12) . 1_545
O8 Cd5 Cd4 46.72(12) 1_545 1_545
Cd6 Cd5 Cd4 161.66(2) . 1_545
N2 Cd6 O24 96.6(2) 6_565 .
N2 Cd6 O26 125.8(2) 6_565 .
O24 Cd6 O26 83.84(17) . .
N2 Cd6 O16 103.2(2) 6_565 8_465
O24 Cd6 O16 154.79(18) . 8_465
O26 Cd6 O16 96.80(18) . 8_465
N2 Cd6 O30 83.7(2) 6_565 .
O24 Cd6 O30 80.34(19) . .
O26 Cd6 O30 148.11(17) . .
O16 Cd6 O30 86.4(2) 8_465 .
N2 Cd6 O15 153.62(19) 6_565 8_465
O24 Cd6 O15 102.44(16) . 8_465
O26 Cd6 O15 74.82(15) . 8_465
O16 Cd6 O15 54.13(16) 8_465 8_465
O30 Cd6 O15 81.79(17) . 8_465
N2 Cd6 O25 80.2(2) 6_565 .
O24 Cd6 O25 114.4(2) . .
O26 Cd6 O25 52.00(16) . .
O16 Cd6 O25 84.6(2) 8_465 .
O30 Cd6 O25 159.19(19) . .
O15 Cd6 O25 107.60(18) 8_465 .
N2 Cd6 C56 128.5(2) 6_565 8_465
O24 Cd6 C56 129.5(2) . 8_465
O26 Cd6 C56 85.9(2) . 8_465
O16 Cd6 C56 26.46(18) 8_465 8_465
O30 Cd6 C56 83.2(2) . 8_465
O15 Cd6 C56 27.67(18) 8_465 8_465
O25 Cd6 C56 96.7(2) . 8_465
N2 Cd6 C98 103.0(2) 6_565 .
O24 Cd6 C98 100.3(2) . .
O26 Cd6 C98 26.50(18) . .
O16 Cd6 C98 90.4(2) 8_465 .
O30 Cd6 C98 173.2(2) . .
O15 Cd6 C98 91.47(19) 8_465 .
O25 Cd6 C98 25.50(17) . .
C56 Cd6 C98 91.3(2) 8_465 .
N2 Cd6 Cd5 165.00(17) 6_565 .
O24 Cd6 Cd5 77.34(12) . .
O26 Cd6 Cd5 40.60(11) . .
O16 Cd6 Cd5 86.77(12) 8_465 .
O30 Cd6 Cd5 108.44(13) . .
O15 Cd6 Cd5 40.67(10) 8_465 .
O25 Cd6 Cd5 89.75(12) . .
C56 Cd6 Cd5 63.43(16) 8_465 .
C98 Cd6 Cd5 65.28(15) . .
C89 N1 C85 115.9(7) . .
C89 N1 Cd3 124.8(5) . .
C85 N1 Cd3 119.2(5) . .
C96 N2 C95 115.1(7) . .
C96 N2 Cd6 124.5(6) . 6_566
C95 N2 Cd6 120.4(6) . 6_566
C112 N3 C114 116.1(9) . .
C112 N3 C113 123.6(8) . .
C114 N3 C113 120.2(9) . .
C115 N4 C117 122.0(8) . .
C115 N4 C116 118.6(8) . .
C117 N4 C116 117.6(8) . .
C1 O1 Cd1 96.4(5) . .
C1 O2 Cd1 86.9(5) . .
C14 O3 Cd4 93.6(5) . 3_545
C14 O4 Cd4 93.6(5) . 3_545
C15 O5 Cd2 138.5(5) . .
C15 O5 Cd1 84.2(5) . .
Cd2 O5 Cd1 87.06(17) . .
C15 O6 Cd1 104.4(5) . .
C28 O7 Cd4 97.2(4) . .
C28 O8 Cd5 138.9(5) . 1_565
C28 O8 Cd4 86.1(4) . .
Cd5 O8 Cd4 92.20(15) 1_565 .
C29 O9 Cd2 132.2(5) . .
C29 O9 Cd1 90.1(5) . .
Cd2 O9 Cd1 94.50(18) . .
C29 O10 Cd1 93.1(4) . .
C42 O11 Cd2 144.8(5) . .
C42 O11 Cd3 95.3(4) . .
Cd2 O11 Cd3 99.65(17) . .
C42 O12 Cd3 91.5(4) . .
C43 O13 Cd2 130.3(5) . .
C43 O14 Cd1 135.4(5) . .
C56 O15 Cd5 137.9(5) . 8_566
C56 O15 Cd6 88.0(4) . 8_566
Cd5 O15 Cd6 93.55(16) 8_566 8_566
C56 O16 Cd6 96.5(4) . 8_566
C57 O17 Cd2 168.5(6) . .
C57 O17 Cd3 82.0(4) . .
Cd2 O17 Cd3 89.80(18) . .
C57 O18 Cd3 107.8(5) . .
C70 O19 Cd5 128.3(4) . 8_556
C70 O20 Cd4 136.8(4) . 8_566
C71 O21 Cd3 124.9(5) . .
C71 O22 Cd2 137.8(5) . .
C84 O23 Cd5 137.8(4) . .
C84 O24 Cd6 121.6(4) . .
C98 O25 Cd6 87.6(4) . .
C98 O26 Cd5 149.5(5) . .
C98 O26 Cd6 98.4(4) . .
Cd5 O26 Cd6 97.85(17) . .
C111 O27 Cd5 127.2(4) . .
C111 O27 Cd4 87.5(5) . 1_545
Cd5 O27 Cd4 93.35(17) . 1_545
C111 O28 Cd4 96.0(5) . 1_545
C112 O29 Cd3 113.7(5) . .
C115 O30 Cd6 110.7(5) . .

loop_
_geom_bond_atom_site_label_1
_geom_bond_atom_site_label_2
_geom_bond_distance
_geom_bond_site_symmetry_2
C1 O1 1.227(9) .
C1 O2 1.246(9) .
C1 C2 1.524(9) .
C1 Cd1 2.705(7) .
C2 C3 1.373(9) .
C2 C7 1.423(10) .
C3 C4 1.394(9) .
C3 H3 0.9300 .
C4 C5 1.384(10) .
C4 H4 0.9300 .
C5 C6 1.387(10) .
C5 C8 1.449(9) .
C6 C7 1.370(9) .
C6 H6 0.9300 .
C7 H7 0.9300 .
C8 C13 1.397(10) .
C8 C9 1.435(10) .
C9 C10 1.380(9) .
C9 H9 0.9300 .
C10 C11 1.422(10) .
C10 H10 0.9300 .
C11 C12 1.375(10) .
C11 C14 1.455(10) .
C12 C13 1.385(9) .
C12 H12 0.9300 .
C13 H13 0.9300 .
C14 O4 1.226(9) .
C14 O3 1.239(9) .
C14 Cd4 2.719(8) 3_545
C15 O5 1.240(8) .
C15 O6 1.248(9) .
C15 C16 1.464(10) .
C16 C17 1.344(11) .
C16 C21 1.393(10) .
C17 C18 1.428(11) .
C17 H17 0.9300 .
C18 C19 1.343(10) .
C18 H18 0.9300 .
C19 C20 1.432(11) .
C19 C22 1.441(10) .
C20 C21 1.365(10) .
C20 H20 0.9300 .
C21 H21 0.9300 .
C22 C23 1.384(10) .
C22 C27 1.408(10) .
C23 C24 1.363(10) .
C23 H23 0.9300 .
C24 C25 1.393(10) .
C24 H24 0.9300 .
C25 C26 1.383(9) .
C25 C28 1.518(10) .
C26 C27 1.389(9) .
C26 H26 0.9300 .
C27 H27 0.9300 .
C28 O8 1.237(8) .
C28 O7 1.245(8) .
C28 Cd4 2.754(7) .
C29 O10 1.248(8) .
C29 O9 1.255(9) .
C29 C30 1.500(10) .
C29 Cd1 2.719(8) .
C30 C35 1.392(10) .
C30 C31 1.427(11) .
C31 C32 1.364(11) .
C31 H31 0.9300 .
C32 C33 1.377(10) .
C32 H32 0.9300 .
C33 C34 1.390(10) .
C33 C36 1.504(10) 1_545
C34 C35 1.381(10) .
C34 H34 0.9300 .
C35 H35 0.9300 .
C36 C41 1.370(11) .
C36 C37 1.379(10) .
C36 C33 1.504(11) 1_565
C37 C38 1.427(10) .
C37 H37 0.9300 .
C38 C39 1.376(9) .
C38 H38 0.9300 .
C39 C40 1.430(10) .
C39 C42 1.464(10) .
C40 C41 1.380(10) .
C40 H40 0.9300 .
C41 H41 0.9300 .
C42 O12 1.216(8) .
C42 O11 1.280(8) .
C42 Cd3 2.789(7) .
C43 O13 1.241(8) .
C43 O14 1.276(8) .
C43 C44 1.454(10) .
C44 C49 1.370(10) .
C44 C45 1.400(10) .
C45 C46 1.375(10) .
C45 H45 0.9300 .
C46 C47 1.437(10) .
C46 H46 0.9300 .
C47 C48 1.381(10) .
C47 C50 1.455(10) .
C48 C49 1.399(10) .
C48 H48 0.9300 .
C49 H49 0.9300 .
C50 C55 1.363(9) .
C50 C51 1.430(10) .
C51 C52 1.355(10) .
C51 H51 0.9300 .
C52 C53 1.390(9) .
C52 H52 0.9300 .
C53 C54 1.392(10) .
C53 C56 1.468(9) .
C54 C55 1.393(10) .
C54 H54 0.9300 .
C55 H55 0.9300 .
C56 O16 1.246(8) .
C56 O15 1.290(8) .
C56 Cd6 2.777(7) 8_566
C57 O18 1.196(8) .
C57 O17 1.219(8) .
C57 C58 1.464(9) .
C58 C63 1.401(9) .
C58 C59 1.462(10) .
C59 C60 1.371(9) .
C59 H59 0.9300 .
C60 C61 1.406(10) .
C60 H60 0.9300 .
C61 C62 1.359(10) .
C61 C64 1.477(9) .
C62 C63 1.387(9) .
C62 H62 0.9300 .
C63 H63 0.9300 .
C64 C65 1.380(10) .
C64 C69 1.390(10) .
C65 C66 1.419(10) .
C65 H65 0.9300 .
C66 C67 1.347(10) .
C66 H66 0.9300 .
C67 C68 1.381(10) .
C67 C70 1.510(9) .
C68 C69 1.389(9) .
C68 H68 0.9300 .
C69 H69 0.9300 .
C70 O20 1.243(8) .
C70 O19 1.269(8) .
C71 O22 1.251(9) .
C71 O21 1.262(8) .
C71 C72 1.516(10) .
C72 C73 1.352(9) .
C72 C77 1.399(10) .
C73 C74 1.384(9) .
C73 H73 0.9300 .
C74 C75 1.397(9) .
C74 H74 0.9300 .
C75 C76 1.388(9) .
C75 C78 1.477(9) .
C76 C77 1.377(10) .
C76 H76 0.9300 .
C77 H77 0.9300 .
C78 C79 1.392(10) .
C78 C83 1.400(9) .
C79 C80 1.409(9) .
C79 H79 0.9300 .
C80 C81 1.405(10) .
C80 H80 0.9300 .
C81 C82 1.357(9) .
C81 C84 1.487(9) .
C82 C83 1.364(9) .
C82 H82 0.9300 .
C83 H83 0.9300 .
C84 O24 1.248(8) .
C84 O23 1.250(8) .
C85 N1 1.323(11) .
C85 C86 1.387(12) .
C85 H85 0.9300 .
C86 C87 1.367(13) .
C86 H86 0.9300 .
C87 C88 1.366(14) .
C87 C90 1.575(13) .
C88 C89 1.406(12) .
C88 H88 0.9300 .
C89 N1 1.320(10) .
C89 H89 0.9300 .
C90 C91 1.435(15) .
C90 H90A 0.9700 .
C90 H90B 0.9700 .
C91 C92 1.468(12) .
C91 H91A 0.9700 .
C91 H91B 0.9700 .
C92 C93 1.514(12) .
C92 H92A 0.9700 .
C92 H92B 0.9700 .
C93 C94 1.278(14) .
C93 C97 1.313(13) .
C94 C95 1.354(13) .
C94 H94 0.9300 .
C95 N2 1.363(12) .
C95 H95 0.9300 .
C96 N2 1.237(10) .
C96 C97 1.369(12) .
C96 H96 0.9300 .
C97 H97 0.9300 .
C98 O25 1.215(8) .
C98 O26 1.272(8) .
C98 C99 1.504(10) .
C98 Cd6 2.819(7) .
C99 C104 1.392(9) .
C99 C100 1.400(10) .
C100 C101 1.393(10) .
C100 H100 0.9300 .
C101 C102 1.393(10) .
C101 H101 0.9300 .
C102 C103 1.397(10) .
C102 C105 1.482(10) .
C103 C104 1.356(10) .
C103 H103 0.9300 .
C104 H104 0.9300 .
C105 C110 1.379(10) .
C105 C106 1.409(10) .
C106 C107 1.354(10) .
C106 H106 0.9300 .
C107 C108 1.407(10) 1_545
C107 H107 0.9300 .
C108 C109 1.391(10) 1_565
C108 C107 1.407(10) 1_565
C108 C111 1.477(10) .
C109 C108 1.392(10) 1_545
C109 C110 1.395(10) .
C109 H109 0.9300 .
C110 H110 0.9300 .
C111 O28 1.243(9) .
C111 O27 1.303(9) .
C111 Cd4 2.784(8) 1_545
C112 O29 1.214(9) .
C112 N3 1.356(11) .
C112 H112 0.9300 .
C113 N3 1.461(11) .
C113 H11A 0.9600 .
C113 H11B 0.9600 .
C113 H11C 0.9600 .
C114 N3 1.457(15) .
C114 H11D 0.9600 .
C114 H11E 0.9600 .
C114 H11F 0.9600 .
C115 N4 1.256(10) .
C115 O30 1.279(9) .
C115 H115 0.9300 .
C116 N4 1.503(13) .
C116 H11G 0.9600 .
C116 H11H 0.9600 .
C116 H11I 0.9600 .
C117 N4 1.472(10) .
C117 H11J 0.9600 .
C117 H11K 0.9600 .
C117 H11L 0.9600 .
Cd1 O14 2.190(5) .
Cd1 O1 2.277(5) .
Cd1 O6 2.304(5) .
Cd1 O10 2.349(5) .
Cd1 O9 2.410(5) .
Cd1 O2 2.470(5) .
Cd1 O5 2.730(6) .
Cd1 Cd2 3.4805(9) .
Cd2 O22 2.189(5) .
Cd2 O13 2.211(4) .
Cd2 O17 2.214(5) .
Cd2 O5 2.304(5) .
Cd2 O11 2.310(4) .
Cd2 O9 2.329(5) .
Cd2 Cd3 3.5708(10) .
Cd3 O21 2.251(5) .
Cd3 N1 2.285(5) .
Cd3 O18 2.303(5) .
Cd3 O11 2.363(5) .
Cd3 O29 2.438(5) .
Cd3 O12 2.479(5) .
Cd3 O17 2.809(6) .
Cd4 O20 2.231(5) 8_465
Cd4 O7 2.307(5) .
Cd4 O3 2.343(5) 3_455
Cd4 O4 2.351(5) 3_455
Cd4 O28 2.364(5) 1_565
Cd4 O27 2.518(5) 1_565
Cd4 O8 2.546(5) .
Cd4 C14 2.719(8) 3_455
Cd4 C111 2.784(8) 1_565
Cd4 Cd5 3.4942(9) 1_565
Cd5 O19 2.202(4) 8_455
Cd5 O23 2.244(4) .
Cd5 O15 2.279(4) 8_465
Cd5 O27 2.280(5) .
Cd5 O26 2.292(4) .
Cd5 O8 2.298(4) 1_545
Cd5 Cd6 3.4895(10) .
Cd5 Cd4 3.4943(9) 1_545
Cd6 N2 2.281(6) 6_565
Cd6 O24 2.286(4) .
Cd6 O26 2.337(4) .
Cd6 O16 2.345(5) 8_465
Cd6 O30 2.437(6) .
Cd6 O15 2.506(5) 8_465
Cd6 O25 2.595(6) .
Cd6 C56 2.777(7) 8_465
N2 Cd6 2.280(6) 6_566
O3 Cd4 2.343(5) 3_545
O4 Cd4 2.351(5) 3_545
O8 Cd5 2.298(4) 1_565
O15 Cd5 2.279(4) 8_566
O15 Cd6 2.506(5) 8_566
O16 Cd6 2.345(5) 8_566
O19 Cd5 2.202(4) 8_556
O20 Cd4 2.231(5) 8_566
O27 Cd4 2.518(5) 1_545
O28 Cd4 2.364(5) 1_545
